data_1508620
loop_
_publ_author_name
'J\"orres, Manuel'
'Schiffers, Ingo'
'Atodiresei, Iuliana'
'Bolm, Carsten'

_publ_section_title
;
 Asymmetric Michael additions of \a-nitrocyclohexanone to aryl
 nitroalkenes catalyzed by natural amino acid-derived bifunctional
 thioureas.
;
_journal_issue 17
_journal_name_full 'Organic letters'
_journal_page_first 4518
_journal_page_last 4521
_journal_paper_doi 10.1021/ol302005f
_journal_volume 14
_journal_year 2012
_chemical_formula_sum 'C14 H15 Cl N2 O5'
_chemical_formula_weight 326.73
_chemical_name_systematic
; 
 ? 
;
_space_group_IT_number 19
_symmetry_cell_setting orthorhombic
_symmetry_space_group_name_Hall 'P 2ac 2ab'
_symmetry_space_group_name_H-M 'P 21 21 21'
_atom_sites_solution_hydrogens geom
_atom_sites_solution_primary direct
_atom_sites_solution_secondary difmap
_audit_creation_method SHELXL-97
_cell_angle_alpha 90.00
_cell_angle_beta 90.00
_cell_angle_gamma 90.00
_cell_formula_units_Z 4
_cell_length_a 8.5616(3)
_cell_length_b 13.1029(3)
_cell_length_c 13.4976(4)
_cell_measurement_reflns_used 7435
_cell_measurement_temperature 296(2)
_cell_measurement_theta_max 66.85
_cell_measurement_theta_min 4.70
_cell_volume 1514.18(8)
_computing_structure_refinement 'SHELXL-97 (Sheldrick, 2008)'
_computing_structure_solution 'SHELXS-97 (Sheldrick, 2008)'
_diffrn_ambient_temperature 296(2)
_diffrn_measured_fraction_theta_full 0.993
_diffrn_measured_fraction_theta_max 0.993
_diffrn_radiation_monochromator graphite
_diffrn_radiation_source 'fine-focus sealed tube'
_diffrn_radiation_type CuK\a
_diffrn_radiation_wavelength 1.54178
_diffrn_reflns_av_R_equivalents 0.0272
_diffrn_reflns_av_sigmaI/netI 0.0324
_diffrn_reflns_limit_h_max 10
_diffrn_reflns_limit_h_min -4
_diffrn_reflns_limit_k_max 15
_diffrn_reflns_limit_k_min -15
_diffrn_reflns_limit_l_max 14
_diffrn_reflns_limit_l_min -16
_diffrn_reflns_number 9804
_diffrn_reflns_theta_full 67.08
_diffrn_reflns_theta_max 67.08
_diffrn_reflns_theta_min 4.70
_exptl_absorpt_coefficient_mu 2.476
_exptl_absorpt_correction_T_max 0.7529
_exptl_absorpt_correction_T_min 0.4407
_exptl_absorpt_correction_type multi-scan
_exptl_absorpt_process_details SADABS
_exptl_crystal_density_diffrn 1.433
_exptl_crystal_density_method 'not measured'
_exptl_crystal_F_000 680
_refine_diff_density_max 0.352
_refine_diff_density_min -0.332
_refine_diff_density_rms 0.110
_refine_ls_abs_structure_details 'Flack H D (1983), Acta Cryst. A39, 876-881'
_refine_ls_abs_structure_Flack 0.025(14)
_refine_ls_extinction_method none
_refine_ls_goodness_of_fit_ref 1.126
_refine_ls_hydrogen_treatment mixed
_refine_ls_matrix_type full
_refine_ls_number_parameters 199
_refine_ls_number_reflns 2660
_refine_ls_number_restraints 0
_refine_ls_restrained_S_all 1.126
_refine_ls_R_factor_all 0.0368
_refine_ls_R_factor_gt 0.0363
_refine_ls_shift/su_max 0.001
_refine_ls_shift/su_mean 0.000
_refine_ls_structure_factor_coef Fsqd
_refine_ls_weighting_details 'calc w=1/[\s^2^(Fo^2^)+(0.0709P)^2^+0.0000P] where P=(Fo^2^+2Fc^2^)/3'
_refine_ls_weighting_scheme calc
_refine_ls_wR_factor_gt 0.0957
_refine_ls_wR_factor_ref 0.0963
_reflns_number_gt 2585
_reflns_number_total 2660
_reflns_threshold_expression >2sigma(I)
_cod_data_source_file ol302005f_si_002.cif
_cod_data_source_block cu_ia0013_0m
_cod_original_cell_volume 1514.19(8)
_cod_original_sg_symbol_H-M p_21_21_21
_cod_database_code 1508620

loop_
_symmetry_equiv_pos_as_xyz
'x, y, z'
'-x+1/2, -y, z+1/2'
'-x, y+1/2, -z+1/2'
'x+1/2, -y+1/2, -z'

loop_
_atom_site_label
_atom_site_type_symbol
_atom_site_fract_x
_atom_site_fract_y
_atom_site_fract_z
_atom_site_U_iso_or_equiv
_atom_site_adp_type
_atom_site_occupancy
_atom_site_symmetry_multiplicity
_atom_site_calc_flag
_atom_site_refinement_flags
Cl1 Cl 0.06582(6) -0.05145(4) 0.20278(3) 0.05812(17) Uani 1 1 d .
C2 C 0.42606(19) 0.06204(11) 0.34348(11) 0.0355(3) Uani 1 1 d .
C1 C 0.4636(2) 0.16120(11) 0.28359(12) 0.0411(4) Uani 1 1 d .
C7 C 0.24938(19) 0.05760(11) 0.36949(11) 0.0355(3) Uani 1 1 d .
H7 H 0.1946 0.0810 0.3099 0.043 Uiso 1 1 calc R
C9 C 0.18551(19) -0.04848(11) 0.39077(12) 0.0365(3) Uani 1 1 d .
C6 C 0.6285(3) 0.17211(13) 0.24878(17) 0.0571(5) Uani 1 1 d .
H6A H 0.6973 0.1802 0.3054 0.069 Uiso 1 1 calc R
H6B H 0.6379 0.2325 0.2076 0.069 Uiso 1 1 calc R
C10 C 0.0977(2) -0.10139(12) 0.32091(13) 0.0413(4) Uani 1 1 d .
C4 C 0.6529(2) -0.01911(13) 0.24977(16) 0.0495(4) Uani 1 1 d .
H4A H 0.7202 -0.0172 0.3076 0.059 Uiso 1 1 calc R
H4B H 0.6817 -0.0782 0.2104 0.059 Uiso 1 1 calc R
C8 C 0.2056(2) 0.13410(12) 0.45135(14) 0.0445(4) Uani 1 1 d .
H8A H 0.2523 0.1134 0.5137 0.053 Uiso 1 1 calc R
H8B H 0.2449 0.2014 0.4346 0.053 Uiso 1 1 calc R
C3 C 0.4831(2) -0.02938(12) 0.28292(14) 0.0437(4) Uani 1 1 d .
H3A H 0.4723 -0.0908 0.3224 0.052 Uiso 1 1 calc R
H3B H 0.4173 -0.0368 0.2249 0.052 Uiso 1 1 calc R
C14 C 0.2057(3) -0.09521(13) 0.48291(14) 0.0488(4) Uani 1 1 d .
H14 H 0.2629 -0.0618 0.5317 0.059 Uiso 1 1 calc R
C11 C 0.0318(3) -0.19591(15) 0.34054(17) 0.0582(5) Uani 1 1 d .
H11 H -0.0275 -0.2291 0.2927 0.070 Uiso 1 1 calc R
C5 C 0.6772(3) 0.07719(15) 0.18896(17) 0.0596(5) Uani 1 1 d .
H5A H 0.6157 0.0733 0.1287 0.071 Uiso 1 1 calc R
H5B H 0.7863 0.0828 0.1704 0.071 Uiso 1 1 calc R
C12 C 0.0555(3) -0.23987(14) 0.43209(17) 0.0639(6) Uani 1 1 d .
H12 H 0.0124 -0.3035 0.4459 0.077 Uiso 1 1 calc R
C13 C 0.1423(3) -0.19050(15) 0.50330(16) 0.0596(5) Uani 1 1 d .
H13 H 0.1584 -0.2208 0.5648 0.072 Uiso 1 1 calc R
N1 N 0.52025(19) 0.06705(12) 0.43968(11) 0.0457(3) Uani 1 1 d .
N2 N 0.0314(2) 0.13734(12) 0.46125(14) 0.0550(4) Uani 1 1 d .
O1 O 0.35930(18) 0.21751(9) 0.25998(10) 0.0531(3) Uani 1 1 d .
O3 O 0.5556(2) -0.01225(12) 0.48044(12) 0.0714(4) Uani 1 1 d .
O2 O 0.5486(2) 0.15055(12) 0.47299(12) 0.0692(4) Uani 1 1 d .
O5 O -0.0233(3) 0.12535(16) 0.54370(16) 0.0908(6) Uani 1 1 d .
O4 O -0.0436(2) 0.15447(19) 0.38794(17) 0.0915(6) Uani 1 1 d .

loop_
_atom_site_aniso_label
_atom_site_aniso_U_11
_atom_site_aniso_U_22
_atom_site_aniso_U_33
_atom_site_aniso_U_23
_atom_site_aniso_U_13
_atom_site_aniso_U_12
Cl1 0.0500(3) 0.0818(3) 0.0426(2) -0.00732(19) -0.00526(19) -0.0055(2)
C2 0.0338(8) 0.0317(6) 0.0410(7) 0.0010(6) -0.0039(6) -0.0006(6)
C1 0.0428(9) 0.0317(7) 0.0489(8) 0.0027(6) -0.0010(7) -0.0004(6)
C7 0.0351(8) 0.0326(7) 0.0388(7) -0.0011(6) -0.0023(6) 0.0015(6)
C9 0.0312(8) 0.0358(7) 0.0425(7) -0.0014(6) 0.0046(6) 0.0019(6)
C6 0.0470(11) 0.0393(8) 0.0851(13) 0.0144(8) 0.0083(11) -0.0027(7)
C10 0.0321(8) 0.0457(8) 0.0463(8) -0.0062(7) 0.0063(7) 0.0001(6)
C4 0.0375(10) 0.0410(8) 0.0700(11) -0.0025(7) 0.0075(9) 0.0041(7)
C8 0.0420(9) 0.0402(8) 0.0513(9) -0.0058(6) 0.0019(8) 0.0041(7)
C3 0.0392(9) 0.0335(7) 0.0584(9) -0.0054(6) 0.0049(8) -0.0003(6)
C14 0.0505(11) 0.0481(9) 0.0476(8) 0.0034(7) 0.0018(8) 0.0044(8)
C11 0.0443(11) 0.0506(9) 0.0796(13) -0.0166(9) 0.0115(10) -0.0122(8)
C5 0.0463(11) 0.0606(11) 0.0719(12) 0.0118(9) 0.0168(10) 0.0051(9)
C12 0.0595(13) 0.0403(8) 0.0918(15) 0.0024(9) 0.0253(12) -0.0078(9)
C13 0.0639(13) 0.0508(10) 0.0640(11) 0.0184(8) 0.0186(11) 0.0082(9)
N1 0.0384(8) 0.0496(8) 0.0491(7) 0.0015(6) -0.0061(6) 0.0004(6)
N2 0.0488(9) 0.0467(7) 0.0695(10) -0.0024(7) 0.0123(9) 0.0091(7)
O1 0.0518(8) 0.0422(6) 0.0654(8) 0.0145(5) 0.0030(7) 0.0101(6)
O3 0.0767(11) 0.0671(8) 0.0704(9) 0.0235(7) -0.0235(9) 0.0063(8)
O2 0.0729(11) 0.0639(8) 0.0709(9) -0.0215(7) -0.0204(9) -0.0059(8)
O5 0.0802(13) 0.0957(13) 0.0965(13) 0.0195(11) 0.0434(12) 0.0103(10)
O4 0.0489(10) 0.1314(17) 0.0941(12) -0.0091(12) -0.0104(10) 0.0278(11)

loop_
_atom_type_symbol
_atom_type_description
_atom_type_scat_dispersion_real
_atom_type_scat_dispersion_imag
_atom_type_scat_source
C C 0.0181 0.0091 'International Tables Vol C Tables 4.2.6.8 and 6.1.1.4'
H H 0.0000 0.0000 'International Tables Vol C Tables 4.2.6.8 and 6.1.1.4'
N N 0.0311 0.0180 'International Tables Vol C Tables 4.2.6.8 and 6.1.1.4'
O O 0.0492 0.0322 'International Tables Vol C Tables 4.2.6.8 and 6.1.1.4'
Cl Cl 0.3639 0.7018 'International Tables Vol C Tables 4.2.6.8 and 6.1.1.4'

loop_
_geom_angle_atom_site_label_1
_geom_angle_atom_site_label_2
_geom_angle_atom_site_label_3
_geom_angle
N1 C2 C3 108.59(13)
N1 C2 C7 108.84(12)
C3 C2 C7 113.71(13)
N1 C2 C1 107.14(12)
C3 C2 C1 107.98(12)
C7 C2 C1 110.37(12)
O1 C1 C6 124.05(15)
O1 C1 C2 119.64(16)
C6 C1 C2 115.86(14)
C9 C7 C8 111.86(13)
C9 C7 C2 115.27(13)
C8 C7 C2 112.02(13)
C10 C9 C14 116.88(15)
C10 C9 C7 121.45(14)
C14 C9 C7 121.61(15)
C1 C6 C5 110.08(16)
C11 C10 C9 122.38(17)
C11 C10 Cl1 116.48(15)
C9 C10 Cl1 121.14(13)
C5 C4 C3 111.20(16)
N2 C8 C7 108.96(15)
C4 C3 C2 113.05(14)
C13 C14 C9 121.45(19)
C12 C11 C10 119.00(18)
C4 C5 C6 110.51(17)
C13 C12 C11 120.59(17)
C12 C13 C14 119.70(19)
O2 N1 O3 123.83(16)
O2 N1 C2 117.44(15)
O3 N1 C2 118.63(15)
O4 N2 O5 124.9(2)
O4 N2 C8 117.64(18)
O5 N2 C8 117.4(2)

loop_
_geom_bond_atom_site_label_1
_geom_bond_atom_site_label_2
_geom_bond_distance
Cl1 C10 1.7449(18)
C2 N1 1.530(2)
C2 C3 1.530(2)
C2 C7 1.554(2)
C2 C1 1.5636(19)
C1 O1 1.201(2)
C1 C6 1.495(3)
C7 C9 1.521(2)
C7 C8 1.538(2)
C9 C10 1.391(2)
C9 C14 1.397(2)
C6 C5 1.540(3)
C10 C11 1.387(3)
C4 C5 1.520(3)
C4 C3 1.527(3)
C8 N2 1.498(3)
C14 C13 1.389(3)
C11 C12 1.378(3)
C12 C13 1.376(3)
N1 O2 1.208(2)
N1 O3 1.214(2)
N2 O4 1.201(3)
N2 O5 1.217(3)
